data_7708081
loop_
_publ_author_name
'Zhu, Li'
'Dong, Yubao'
'Yin, Bing'
'Ma, Pengtao'
'Li, Dongfeng'

_publ_section_title
;
 Improving the single-molecule magnet properties of two pentagonal
 bipyramidal Dy<sup>3+</sup> compounds by the introduction of both
 electron-withdrawing and -donating groups.
;
_journal_issue 36
_journal_name_full 'Dalton transactions (Cambridge, England : 2003)'
_journal_page_first 12607
_journal_page_last 12618
_journal_paper_doi 10.1039/d1dt00964h
_journal_volume 50
_journal_year 2021
_chemical_formula_moiety 'C30 H30 Br F2 N4 O2 Y'
_chemical_formula_sum 'C30 H30 Br F2 N4 O2 Y'
_chemical_formula_weight 685.40
_space_group_crystal_system monoclinic
_space_group_IT_number 14
_space_group_name_Hall '-P 2yn'
_space_group_name_H-M_alt 'P 1 21/n 1'
_atom_sites_solution_hydrogens geom
_atom_sites_solution_primary dual
_audit_creation_date 2021-06-25
_audit_creation_method
;
Olex2 1.3-alpha
(compiled 2019.07.11 svn.r3635 for OlexSys, GUI svn.r5848)
;
_audit_update_record
;
2021-06-25 deposited with the CCDC.	2021-08-02 downloaded from the CCDC.
;
_cell_angle_alpha 90
_cell_angle_beta 89.931(2)
_cell_angle_gamma 90
_cell_formula_units_Z 4
_cell_length_a 8.623(6)
_cell_length_b 18.225(13)
_cell_length_c 17.923(13)
_cell_measurement_reflns_used 3245
_cell_measurement_temperature 296.15
_cell_measurement_theta_max 21.52
_cell_measurement_theta_min 2.23
_cell_volume 2817(3)
_computing_cell_refinement 'SAINT v7.68A (Bruker, 2009)'
_computing_data_reduction 'SAINT v7.68A (Bruker, 2009)'
_computing_molecular_graphics 'Olex2 1.3-alpha (Dolomanov et al., 2009)'
_computing_publication_material 'Olex2 1.3-alpha (Dolomanov et al., 2009)'
_computing_structure_refinement 'ShelXL 2018/3 (Sheldrick, 2015)'
_computing_structure_solution 'ShelXT 2018/3 (Sheldrick, 2015)'
_diffrn_ambient_temperature 296.15
_diffrn_measured_fraction_theta_full 0.998
_diffrn_measured_fraction_theta_max 0.998
_diffrn_measurement_device_type 'Bruker APEX-II CCD'
_diffrn_measurement_method '\f and \w scans'
_diffrn_radiation_monochromator graphite
_diffrn_radiation_type MoK\a
_diffrn_radiation_wavelength 0.71073
_diffrn_reflns_av_R_equivalents 0.2408
_diffrn_reflns_av_unetI/netI 0.2802
_diffrn_reflns_Laue_measured_fraction_full 0.998
_diffrn_reflns_Laue_measured_fraction_max 0.998
_diffrn_reflns_limit_h_max 10
_diffrn_reflns_limit_h_min -10
_diffrn_reflns_limit_k_max 21
_diffrn_reflns_limit_k_min -21
_diffrn_reflns_limit_l_max 21
_diffrn_reflns_limit_l_min -21
_diffrn_reflns_number 19816
_diffrn_reflns_point_group_measured_fraction_full 0.998
_diffrn_reflns_point_group_measured_fraction_max 0.998
_diffrn_reflns_theta_full 24.999
_diffrn_reflns_theta_max 24.999
_diffrn_reflns_theta_min 1.117
_diffrn_standards_number 0
_exptl_absorpt_coefficient_mu 3.538
_exptl_absorpt_correction_T_max 0.7443
_exptl_absorpt_correction_T_min 0.4349
_exptl_absorpt_correction_type multi-scan
_exptl_absorpt_process_details
;
SADABS-2008/1 (Bruker,2008) was used for absorption correction.
wR2(int) was 0.1297 before and 0.0778 after correction.
The Ratio of minimum to maximum transmission is 0.5843.
The \l/2 correction factor is 0.0015.
;
_exptl_crystal_colour colourless
_exptl_crystal_colour_primary colourless
_exptl_crystal_density_diffrn 1.616
_exptl_crystal_description block
_exptl_crystal_F_000 1384
_exptl_crystal_size_max 0.1
_exptl_crystal_size_mid 0.1
_exptl_crystal_size_min 0.1
_refine_diff_density_max 1.645
_refine_diff_density_min -0.666
_refine_diff_density_rms 0.218
_refine_ls_extinction_coef 0.046(4)
_refine_ls_extinction_expression Fc^*^=kFc[1+0.001xFc^2^\l^3^/sin(2\q)]^-1/4^
_refine_ls_extinction_method 'SHELXL-2018/3 (Sheldrick 2018)'
_refine_ls_goodness_of_fit_ref 1.012
_refine_ls_hydrogen_treatment constr
_refine_ls_matrix_type full
_refine_ls_number_parameters 359
_refine_ls_number_reflns 4949
_refine_ls_number_restraints 0
_refine_ls_restrained_S_all 1.012
_refine_ls_R_factor_all 0.1716
_refine_ls_R_factor_gt 0.1062
_refine_ls_shift/su_max 0.000
_refine_ls_shift/su_mean 0.000
_refine_ls_structure_factor_coef Fsqd
_refine_ls_weighting_details 'w=1/[\s^2^(Fo^2^)] where P=(Fo^2^+2Fc^2^)/3'
_refine_ls_weighting_scheme calc
_refine_ls_wR_factor_gt 0.2197
_refine_ls_wR_factor_ref 0.2635
_reflns_Friedel_coverage 0.000
_reflns_number_gt 2910
_reflns_number_total 4949
_reflns_threshold_expression 'I > 2\s(I)'
_cod_data_source_file d1dt00964h2.cif
_cod_data_source_block t_CCDC1
_cod_depositor_comments 'Adding full bibliography for 7708078--7708081.cif.'
_cod_original_cell_volume 2816(4)
_cod_database_code 7708081
_shelx_shelxl_version_number 2018/3
_shelx_space_group_comment
;
The symmetry employed for this shelxl refinement is uniquely defined
by the following loop, which should always be used as a source of
symmetry information in preference to the above space-group names.
They are only intended as comments.
;
_shelx_estimated_absorpt_t_max 0.719
_shelx_estimated_absorpt_t_min 0.719
_olex2_refinement_description
;
1. Twinned data refinement
 Scales: 0.712(4)
 0.288(4)
2. Fixed Uiso
 At 1.2 times of:
  All C(H) groups, All C(H,H) groups
 At 1.5 times of:
  All C(H,H,H) groups
3. Uiso/Uaniso restraints and constraints
Uanis(C28) = Uanis(C3)
4.a Secondary CH2 refined with riding coordinates:
 C6(H6A,H6B), C7(H7A,H7B), C8(H8A,H8B), C9(H9A,H9B), C17(H17A,H17B), C25(H25A,
 H25B)
4.b Aromatic/amide H refined with riding coordinates:
 C1(H1), C3(H3), C4(H4), C12(H12), C13(H13), C15(H15), C20(H20), C21(H21),
 C23(H23), C27(H27), C28(H28), C30(H30)
4.c Idealised Me refined as rotating group:
 C16(H16A,H16B,H16C), C24(H24A,H24B,H24C)
;
_olex2_submission_special_instructions 'No special instructions were received'

loop_
_space_group_symop_operation_xyz
'x, y, z'
'-x+1/2, y+1/2, -z+1/2'
'-x, -y, -z'
'x-1/2, -y-1/2, z-1/2'

loop_
_atom_site_label
_atom_site_type_symbol
_atom_site_fract_x
_atom_site_fract_y
_atom_site_fract_z
_atom_site_U_iso_or_equiv
_atom_site_adp_type
_atom_site_occupancy
_atom_site_site_symmetry_order
_atom_site_calc_flag
_atom_site_refinement_flags_posn
_atom_site_refinement_flags_adp
_atom_site_refinement_flags_occupancy
_atom_site_disorder_assembly
_atom_site_disorder_group
Br2 Br 0.9852(2) 0.27781(10) 0.67426(10) 0.0573(6) Uani 1 1 d . . . . .
C1 C 0.6406(16) 0.3370(8) 0.6042(9) 0.040(4) Uani 1 1 d . . . . .
H1 H 0.682108 0.314667 0.646376 0.048 Uiso 1 1 calc R U . . .
C2 C 0.5003(18) 0.3722(8) 0.6089(9) 0.048(4) Uani 1 1 d . . . . .
C3 C 0.4400(16) 0.4036(9) 0.5522(10) 0.044(3) Uani 1 1 d . . . . .
H3 H 0.344942 0.427373 0.556244 0.053 Uiso 1 1 calc R U . . .
C4 C 0.5177(19) 0.4019(7) 0.4848(9) 0.046(4) Uani 1 1 d . . . . .
H4 H 0.475235 0.424688 0.443096 0.055 Uiso 1 1 calc R U . . .
C5 C 0.6575(16) 0.3667(7) 0.4796(9) 0.035(4) Uani 1 1 d . . . . .
C6 C 0.7467(15) 0.3582(7) 0.4054(11) 0.039(4) Uani 1 1 d . . . . .
H6A H 0.675325 0.364937 0.364198 0.047 Uiso 1 1 calc R U . . .
H6B H 0.825181 0.396177 0.402139 0.047 Uiso 1 1 calc R U . . .
C7 C 0.9152(16) 0.2863(7) 0.3282(9) 0.033(4) Uani 1 1 d . . . . .
H7A H 0.847665 0.276481 0.286136 0.039 Uiso 1 1 calc R U . . .
H7B H 0.961257 0.334279 0.320965 0.039 Uiso 1 1 calc R U . . .
C8 C 1.0406(19) 0.2298(8) 0.3304(8) 0.043(4) Uani 1 1 d . . . . .
H8A H 0.993818 0.181619 0.325240 0.052 Uiso 1 1 calc R U . . .
H8B H 1.108544 0.237199 0.287919 0.052 Uiso 1 1 calc R U . . .
C9 C 0.6872(14) 0.2326(7) 0.3928(9) 0.032(3) Uani 1 1 d . . . . .
H9A H 0.628713 0.243320 0.347937 0.039 Uiso 1 1 calc R U . . .
H9B H 0.618635 0.240094 0.435065 0.039 Uiso 1 1 calc R U . . .
C10 C 0.7358(16) 0.1517(7) 0.3910(9) 0.035(4) Uani 1 1 d . . . . .
C11 C 0.8078(17) 0.1224(7) 0.4507(9) 0.035(4) Uani 1 1 d . . . . .
C12 C 0.842(2) 0.0461(8) 0.4524(10) 0.046(4) Uani 1 1 d . . . . .
H12 H 0.887069 0.024385 0.493985 0.055 Uiso 1 1 calc R U . . .
C13 C 0.805(2) 0.0057(9) 0.3899(11) 0.055(5) Uani 1 1 d . . . . .
H13 H 0.829322 -0.043968 0.390596 0.066 Uiso 1 1 calc R U . . .
C14 C 0.739(2) 0.0315(8) 0.3296(10) 0.051(5) Uani 1 1 d . . . . .
C15 C 0.7005(18) 0.1048(9) 0.3302(9) 0.043(4) Uani 1 1 d . . . . .
H15 H 0.649462 0.124318 0.289112 0.052 Uiso 1 1 calc R U . . .
C16 C 0.704(3) -0.0137(10) 0.2621(12) 0.080(7) Uani 1 1 d . . . . .
H16A H 0.798538 -0.035309 0.243828 0.120 Uiso 1 1 calc R U . . .
H16B H 0.660093 0.016928 0.224087 0.120 Uiso 1 1 calc R U . . .
H16C H 0.632172 -0.051797 0.274963 0.120 Uiso 1 1 calc R U . . .
C17 C 1.2736(15) 0.2826(6) 0.3869(9) 0.028(3) Uani 1 1 d . . . . .
H17A H 1.337443 0.282199 0.431410 0.033 Uiso 1 1 calc R U . . .
H17B H 1.336136 0.263815 0.346097 0.033 Uiso 1 1 calc R U . . .
C18 C 1.2302(17) 0.3597(8) 0.3699(9) 0.037(4) Uani 1 1 d . . . . .
C19 C 1.1437(16) 0.3990(7) 0.4227(8) 0.029(3) Uani 1 1 d . . . . .
C20 C 1.1191(17) 0.4726(7) 0.4056(10) 0.044(4) Uani 1 1 d . . . . .
H20 H 1.065681 0.502085 0.439239 0.053 Uiso 1 1 calc R U . . .
C21 C 1.173(2) 0.5029(8) 0.3393(11) 0.049(5) Uani 1 1 d . . . . .
H21 H 1.151735 0.551987 0.329141 0.058 Uiso 1 1 calc R U . . .
C22 C 1.254(2) 0.4632(8) 0.2891(11) 0.050(5) Uani 1 1 d . . . . .
C23 C 1.2805(17) 0.3925(8) 0.3042(9) 0.038(4) Uani 1 1 d . . . . .
H23 H 1.334627 0.364387 0.269608 0.045 Uiso 1 1 calc R U . . .
C24 C 1.309(3) 0.4964(11) 0.2162(12) 0.085(7) Uani 1 1 d . . . . .
H24A H 1.254263 0.541252 0.206914 0.127 Uiso 1 1 calc R U . . .
H24B H 1.290518 0.462540 0.176223 0.127 Uiso 1 1 calc R U . . .
H24C H 1.418461 0.506446 0.219377 0.127 Uiso 1 1 calc R U . . .
C25 C 1.2010(18) 0.1572(7) 0.4149(10) 0.041(4) Uani 1 1 d . . . . .
H25A H 1.117132 0.121841 0.418290 0.049 Uiso 1 1 calc R U . . .
H25B H 1.267268 0.142699 0.373725 0.049 Uiso 1 1 calc R U . . .
C26 C 1.2912(16) 0.1549(7) 0.4843(9) 0.037(4) Uani 1 1 d . . . . .
C27 C 1.4236(16) 0.1129(7) 0.4904(9) 0.039(4) Uani 1 1 d . . . . .
H27 H 1.456800 0.083057 0.451478 0.046 Uiso 1 1 calc R U . . .
C28 C 1.5060(16) 0.1169(8) 0.5573(9) 0.044(3) Uani 1 1 d . . . . .
H28 H 1.595513 0.089407 0.564710 0.053 Uiso 1 1 calc R U . . .
C29 C 1.4499(15) 0.1630(8) 0.6122(8) 0.038(4) Uani 1 1 d . . . . .
C30 C 1.3190(16) 0.2003(8) 0.6018(9) 0.038(4) Uani 1 1 d . . . . .
H30 H 1.284637 0.230812 0.640004 0.046 Uiso 1 1 calc R U . . .
F1 F 0.4258(13) 0.3715(6) 0.6776(6) 0.075(3) Uani 1 1 d . . . . .
F2 F 1.5319(11) 0.1688(6) 0.6739(5) 0.065(3) Uani 1 1 d . . . . .
N1 N 0.7189(14) 0.3343(6) 0.5390(7) 0.037(3) Uani 1 1 d . . . . .
N2 N 0.8208(12) 0.2868(5) 0.3984(7) 0.028(3) Uani 1 1 d . . . . .
N3 N 1.1350(12) 0.2307(6) 0.3990(7) 0.033(3) Uani 1 1 d . . . . .
N4 N 1.2372(13) 0.1966(6) 0.5419(7) 0.032(3) Uani 1 1 d . . . . .
O1 O 0.8600(12) 0.1643(5) 0.5062(5) 0.041(3) Uani 1 1 d . . . . .
O2 O 1.0912(11) 0.3688(5) 0.4843(6) 0.038(2) Uani 1 1 d . . . . .
Y1 Y 0.97947(16) 0.26656(7) 0.51735(8) 0.0307(5) Uani 1 1 d . . . . .

loop_
_atom_site_aniso_label
_atom_site_aniso_U_11
_atom_site_aniso_U_22
_atom_site_aniso_U_33
_atom_site_aniso_U_23
_atom_site_aniso_U_13
_atom_site_aniso_U_12
Br2 0.0574(12) 0.0786(13) 0.0360(10) -0.0074(8) -0.0088(9) 0.0160(9)
C1 0.034(8) 0.047(9) 0.039(10) -0.007(8) 0.002(8) 0.002(7)
C2 0.036(9) 0.051(9) 0.055(11) -0.019(8) 0.000(9) -0.019(7)
C3 0.015(5) 0.059(7) 0.057(8) 0.010(6) -0.013(6) -0.002(5)
C4 0.047(9) 0.039(8) 0.052(10) 0.000(8) -0.024(9) -0.010(8)
C5 0.033(8) 0.022(7) 0.052(10) 0.001(7) -0.002(8) 0.017(6)
C6 0.029(8) 0.013(7) 0.075(13) 0.009(7) 0.000(9) 0.009(5)
C7 0.027(7) 0.024(7) 0.047(10) 0.002(7) -0.020(7) 0.008(5)
C8 0.060(10) 0.059(10) 0.011(7) -0.009(7) -0.003(7) -0.011(8)
C9 0.019(6) 0.033(8) 0.045(10) 0.002(7) -0.005(7) 0.004(6)
C10 0.038(8) 0.024(8) 0.042(11) 0.001(7) -0.003(8) -0.010(6)
C11 0.033(8) 0.028(8) 0.043(10) -0.011(7) -0.013(7) -0.013(6)
C12 0.059(11) 0.026(8) 0.053(11) 0.003(7) -0.016(9) 0.005(7)
C13 0.065(12) 0.032(9) 0.068(15) -0.008(9) -0.010(11) -0.013(8)
C14 0.082(13) 0.026(9) 0.046(11) -0.019(8) -0.010(10) -0.018(8)
C15 0.047(9) 0.056(10) 0.027(9) 0.005(8) -0.015(8) -0.030(8)
C16 0.108(17) 0.053(12) 0.078(16) -0.015(11) -0.001(13) -0.041(12)
C17 0.025(7) 0.013(7) 0.045(10) 0.000(6) 0.000(7) -0.003(5)
C18 0.036(9) 0.036(8) 0.039(10) 0.004(7) -0.003(7) 0.001(6)
C19 0.036(8) 0.020(7) 0.031(9) 0.004(6) -0.016(7) 0.000(6)
C20 0.044(9) 0.012(7) 0.076(13) -0.009(8) -0.006(9) 0.000(6)
C21 0.051(11) 0.027(8) 0.067(14) 0.010(9) -0.024(10) -0.005(7)
C22 0.070(12) 0.018(9) 0.062(13) 0.009(8) -0.009(10) -0.002(7)
C23 0.041(9) 0.039(9) 0.033(10) 0.003(7) -0.004(7) -0.004(7)
C24 0.11(2) 0.066(14) 0.075(17) 0.014(12) 0.033(16) 0.001(12)
C25 0.040(8) 0.023(8) 0.059(12) -0.001(7) -0.011(9) -0.013(6)
C26 0.033(8) 0.033(8) 0.045(10) -0.002(8) -0.004(8) -0.008(6)
C27 0.035(8) 0.037(8) 0.044(10) 0.005(7) -0.003(7) 0.012(6)
C28 0.015(5) 0.059(7) 0.057(8) 0.010(6) -0.013(6) -0.002(5)
C29 0.023(8) 0.059(10) 0.033(10) 0.001(7) -0.021(7) 0.007(6)
C30 0.034(8) 0.028(7) 0.053(11) -0.019(8) -0.015(8) 0.007(6)
F1 0.075(8) 0.089(8) 0.061(7) 0.003(6) 0.013(6) 0.018(6)
F2 0.056(6) 0.098(8) 0.041(5) -0.009(5) -0.033(5) 0.018(5)
N1 0.038(7) 0.025(6) 0.048(9) -0.005(6) -0.005(6) -0.005(5)
N2 0.025(6) 0.022(6) 0.037(8) 0.004(5) -0.010(6) -0.008(4)
N3 0.029(6) 0.032(6) 0.038(8) -0.014(6) -0.007(6) 0.007(5)
N4 0.036(7) 0.027(6) 0.034(8) -0.009(6) -0.001(6) 0.007(5)
O1 0.059(7) 0.030(5) 0.033(6) 0.007(5) -0.012(5) -0.005(4)
O2 0.046(6) 0.031(5) 0.038(6) -0.008(5) 0.003(5) -0.004(4)
Y1 0.0312(7) 0.0294(7) 0.0315(8) 0.0001(6) -0.0069(6) -0.0013(6)

loop_
_atom_type_symbol
_atom_type_description
_atom_type_scat_dispersion_real
_atom_type_scat_dispersion_imag
_atom_type_scat_source
C C 0.0033 0.0016 'International Tables Vol C Tables 4.2.6.8 and 6.1.1.4'
H H 0.0000 0.0000 'International Tables Vol C Tables 4.2.6.8 and 6.1.1.4'
Br Br -0.2901 2.4595 'International Tables Vol C Tables 4.2.6.8 and 6.1.1.4'
F F 0.0171 0.0103 'International Tables Vol C Tables 4.2.6.8 and 6.1.1.4'
N N 0.0061 0.0033 'International Tables Vol C Tables 4.2.6.8 and 6.1.1.4'
O O 0.0106 0.0060 'International Tables Vol C Tables 4.2.6.8 and 6.1.1.4'
Y Y -2.7962 3.5667 'International Tables Vol C Tables 4.2.6.8 and 6.1.1.4'

loop_
_geom_angle_atom_site_label_1
_geom_angle_atom_site_label_2
_geom_angle_atom_site_label_3
_geom_angle
_geom_angle_site_symmetry_1
_geom_angle_site_symmetry_3
_geom_angle_publ_flag
N1 C1 C2 120.6(16) . . ?
C1 C2 F1 117.2(15) . . ?
C3 C2 C1 121.4(17) . . ?
C3 C2 F1 121.4(15) . . ?
C2 C3 C4 119.2(14) . . ?
C5 C4 C3 119.7(15) . . ?
C4 C5 C6 122.9(14) . . ?
N1 C5 C4 120.4(15) . . ?
N1 C5 C6 116.6(11) . . ?
N2 C6 C5 112.5(12) . . ?
C8 C7 N2 112.1(11) . . ?
N3 C8 C7 114.5(11) . . ?
N2 C9 C10 114.8(10) . . ?
C11 C10 C9 119.4(13) . . ?
C11 C10 C15 118.0(13) . . ?
C15 C10 C9 122.5(14) . . ?
C10 C11 C12 120.0(13) . . ?
O1 C11 C10 121.5(13) . . ?
O1 C11 C12 118.3(13) . . ?
C13 C12 C11 117.2(15) . . ?
C14 C13 C12 125.5(16) . . ?
C13 C14 C15 116.5(14) . . ?
C13 C14 C16 123.9(16) . . ?
C15 C14 C16 119.6(17) . . ?
C14 C15 C10 122.7(15) . . ?
C18 C17 N3 114.5(11) . . ?
C19 C18 C17 118.6(13) . . ?
C23 C18 C17 120.2(14) . . ?
C23 C18 C19 121.1(13) . . ?
C20 C19 C18 115.1(14) . . ?
O2 C19 C18 122.4(12) . . ?
O2 C19 C20 122.5(14) . . ?
C21 C20 C19 121.5(15) . . ?
C22 C21 C20 121.9(15) . . ?
C21 C22 C24 121.6(15) . . ?
C23 C22 C21 118.1(17) . . ?
C23 C22 C24 120.3(17) . . ?
C22 C23 C18 122.3(16) . . ?
C26 C25 N3 113.1(12) . . ?
C27 C26 C25 121.5(15) . . ?
N4 C26 C25 116.4(13) . . ?
N4 C26 C27 122.0(14) . . ?
C26 C27 C28 117.5(14) . . ?
C29 C28 C27 117.7(13) . . ?
C30 C29 C28 120.5(13) . . ?
F2 C29 C28 117.3(12) . . ?
F2 C29 C30 122.2(14) . . ?
N4 C30 C29 123.7(14) . . ?
C1 N1 Y1 125.4(10) . . ?
C5 N1 C1 118.6(13) . . ?
C5 N1 Y1 116.0(10) . . ?
C6 N2 C7 108.5(10) . . ?
C6 N2 C9 104.7(10) . . ?
C6 N2 Y1 107.0(9) . . ?
C7 N2 C9 110.5(11) . . ?
C7 N2 Y1 114.1(7) . . ?
C9 N2 Y1 111.5(8) . . ?
C8 N3 C17 108.5(11) . . ?
C8 N3 C25 111.3(11) . . ?
C8 N3 Y1 113.5(8) . . ?
C17 N3 Y1 111.2(8) . . ?
C25 N3 C17 106.5(9) . . ?
C25 N3 Y1 105.6(9) . . ?
C26 N4 Y1 115.8(9) . . ?
C30 N4 C26 118.3(12) . . ?
C30 N4 Y1 125.8(9) . . ?
C11 O1 Y1 137.1(9) . . ?
C19 O2 Y1 137.7(8) . . ?
N1 Y1 Br2 80.3(3) . . ?
N1 Y1 N4 161.6(4) . . ?
N2 Y1 Br2 146.1(3) . . ?
N2 Y1 N1 65.9(4) . . ?
N2 Y1 N3 68.4(4) . . ?
N2 Y1 N4 132.0(4) . . ?
N3 Y1 Br2 145.6(2) . . ?
N3 Y1 N1 133.6(4) . . ?
N3 Y1 N4 64.8(4) . . ?
N4 Y1 Br2 81.4(3) . . ?
O1 Y1 Br2 99.5(3) . . ?
O1 Y1 N1 90.7(4) . . ?
O1 Y1 N2 77.9(3) . . ?
O1 Y1 N3 87.3(4) . . ?
O1 Y1 N4 90.0(4) . . ?
O1 Y1 O2 158.8(4) . . ?
O2 Y1 Br2 101.6(3) . . ?
O2 Y1 N1 90.9(3) . . ?
O2 Y1 N2 83.5(3) . . ?
O2 Y1 N3 76.4(4) . . ?
O2 Y1 N4 95.0(4) . . ?

loop_
_geom_bond_atom_site_label_1
_geom_bond_atom_site_label_2
_geom_bond_distance
_geom_bond_site_symmetry_2
_geom_bond_publ_flag
Br2 Y1 2.820(3) . ?
C1 C2 1.37(2) . ?
C1 N1 1.350(19) . ?
C2 C3 1.28(2) . ?
C2 F1 1.388(19) . ?
C3 C4 1.38(2) . ?
C4 C5 1.37(2) . ?
C5 C6 1.54(2) . ?
C5 N1 1.327(19) . ?
C6 N2 1.454(15) . ?
C7 C8 1.49(2) . ?
C7 N2 1.50(2) . ?
C8 N3 1.475(18) . ?
C9 C10 1.533(18) . ?
C9 N2 1.521(16) . ?
C10 C11 1.35(2) . ?
C10 C15 1.42(2) . ?
C11 C12 1.422(19) . ?
C11 O1 1.333(16) . ?
C12 C13 1.38(2) . ?
C13 C14 1.31(2) . ?
C14 C15 1.38(2) . ?
C14 C16 1.49(2) . ?
C17 C18 1.485(18) . ?
C17 N3 1.541(17) . ?
C18 C19 1.40(2) . ?
C18 C23 1.39(2) . ?
C19 C20 1.392(18) . ?
C19 O2 1.313(17) . ?
C20 C21 1.39(2) . ?
C21 C22 1.35(3) . ?
C22 C23 1.34(2) . ?
C22 C24 1.52(3) . ?
C25 C26 1.47(2) . ?
C25 N3 1.483(17) . ?
C26 C27 1.379(19) . ?
C26 N4 1.364(19) . ?
C27 C28 1.40(2) . ?
C28 C29 1.38(2) . ?
C29 C30 1.331(19) . ?
C29 F2 1.318(15) . ?
C30 N4 1.286(18) . ?
N1 Y1 2.593(12) . ?
N2 Y1 2.562(11) . ?
N3 Y1 2.592(12) . ?
N4 Y1 2.600(11) . ?
O1 Y1 2.139(9) . ?
O2 Y1 2.179(9) . ?

loop_
_geom_torsion_atom_site_label_1
_geom_torsion_atom_site_label_2
_geom_torsion_atom_site_label_3
_geom_torsion_atom_site_label_4
_geom_torsion
_geom_torsion_site_symmetry_1
_geom_torsion_site_symmetry_2
_geom_torsion_site_symmetry_3
_geom_torsion_site_symmetry_4
_geom_torsion_publ_flag
C1 C2 C3 C4 0(2) . . . . ?
C2 C1 N1 C5 0(2) . . . . ?
C2 C1 N1 Y1 -177.5(10) . . . . ?
C2 C3 C4 C5 0(2) . . . . ?
C3 C4 C5 C6 176.1(13) . . . . ?
C3 C4 C5 N1 0(2) . . . . ?
C4 C5 C6 N2 -141.2(13) . . . . ?
C4 C5 N1 C1 0(2) . . . . ?
C4 C5 N1 Y1 178.0(10) . . . . ?
C5 C6 N2 C7 -175.1(11) . . . . ?
C5 C6 N2 C9 66.8(15) . . . . ?
C5 C6 N2 Y1 -51.6(12) . . . . ?
C6 C5 N1 C1 -176.4(12) . . . . ?
C6 C5 N1 Y1 1.4(15) . . . . ?
C7 C8 N3 C17 -90.2(14) . . . . ?
C7 C8 N3 C25 152.9(13) . . . . ?
C7 C8 N3 Y1 34.0(15) . . . . ?
C8 C7 N2 C6 157.7(12) . . . . ?
C8 C7 N2 C9 -88.0(13) . . . . ?
C8 C7 N2 Y1 38.5(13) . . . . ?
C9 C10 C11 C12 174.7(13) . . . . ?
C9 C10 C11 O1 -11(2) . . . . ?
C9 C10 C15 C14 -177.5(14) . . . . ?
C10 C9 N2 C6 -175.5(13) . . . . ?
C10 C9 N2 C7 67.9(15) . . . . ?
C10 C9 N2 Y1 -60.1(14) . . . . ?
C10 C11 C12 C13 3(2) . . . . ?
C10 C11 O1 Y1 -42(2) . . . . ?
C11 C10 C15 C14 -1(2) . . . . ?
C11 C12 C13 C14 -1(3) . . . . ?
C12 C11 O1 Y1 132.3(13) . . . . ?
C12 C13 C14 C15 -1(3) . . . . ?
C12 C13 C14 C16 178.4(19) . . . . ?
C13 C14 C15 C10 3(2) . . . . ?
C15 C10 C11 C12 -2(2) . . . . ?
C15 C10 C11 O1 172.5(13) . . . . ?
C16 C14 C15 C10 -177.2(16) . . . . ?
C17 C18 C19 C20 174.7(12) . . . . ?
C17 C18 C19 O2 -5(2) . . . . ?
C17 C18 C23 C22 -175.1(15) . . . . ?
C18 C17 N3 C8 60.0(16) . . . . ?
C18 C17 N3 C25 179.9(13) . . . . ?
C18 C17 N3 Y1 -65.6(14) . . . . ?
C18 C19 C20 C21 2(2) . . . . ?
C18 C19 O2 Y1 -43(2) . . . . ?
C19 C18 C23 C22 2(2) . . . . ?
C19 C20 C21 C22 -2(2) . . . . ?
C20 C19 O2 Y1 137.5(12) . . . . ?
C20 C21 C22 C23 1(2) . . . . ?
C20 C21 C22 C24 178.9(18) . . . . ?
C21 C22 C23 C18 -1(2) . . . . ?
C23 C18 C19 C20 -3(2) . . . . ?
C23 C18 C19 O2 178.1(13) . . . . ?
C24 C22 C23 C18 -179.2(18) . . . . ?
C25 C26 C27 C28 177.0(13) . . . . ?
C25 C26 N4 C30 -175.0(13) . . . . ?
C25 C26 N4 Y1 2.4(16) . . . . ?
C26 C25 N3 C8 -177.9(13) . . . . ?
C26 C25 N3 C17 64.0(16) . . . . ?
C26 C25 N3 Y1 -54.3(13) . . . . ?
C26 C27 C28 C29 -1(2) . . . . ?
C27 C26 N4 C30 5(2) . . . . ?
C27 C26 N4 Y1 -177.7(10) . . . . ?
C27 C28 C29 C30 2(2) . . . . ?
C27 C28 C29 F2 -177.2(13) . . . . ?
C28 C29 C30 N4 0(2) . . . . ?
C29 C30 N4 C26 -3(2) . . . . ?
C29 C30 N4 Y1 179.5(11) . . . . ?
F1 C2 C3 C4 -179.2(13) . . . . ?
F2 C29 C30 N4 179.2(14) . . . . ?
N1 C1 C2 C3 0(2) . . . . ?
N1 C1 C2 F1 179.1(12) . . . . ?
N1 C5 C6 N2 35.3(18) . . . . ?
N2 C7 C8 N3 -48.8(16) . . . . ?
N2 C9 C10 C11 63.8(18) . . . . ?
N2 C9 C10 C15 -119.8(15) . . . . ?
N3 C17 C18 C19 60.6(18) . . . . ?
N3 C17 C18 C23 -122.1(15) . . . . ?
N3 C25 C26 C27 -143.4(14) . . . . ?
N3 C25 C26 N4 36.5(18) . . . . ?
N4 C26 C27 C28 -3(2) . . . . ?
O1 C11 C12 C13 -171.5(15) . . . . ?
O2 C19 C20 C21 -178.4(13) . . . . ?

loop_
_twin_individual_id
_twin_individual_mass_fraction_refined
1 0.712(4)
2 0.288(4)
